data_9004133
loop_
_publ_author_name
'Kanazawa, Y.'
'Koto, K.'
'Morimoto, N.'

_publ_section_title
;
 Bornite (Cu5FeS4): Stability and crystal structure of the intermediate form
 Sample: T = 185 degree C
;
_journal_name_full 'The Canadian Mineralogist'
_journal_page_first 397
_journal_page_last 404
_journal_volume 16
_journal_year 1978
_chemical_formula_sum 'Cu1.25 Fe0.25 S'
_chemical_name_mineral Bornite
_space_group_IT_number 225
_symmetry_space_group_name_Hall '-F 4 2 3'
_symmetry_space_group_name_H-M 'F m -3 m'
_cell_angle_alpha 90
_cell_angle_beta 90
_cell_angle_gamma 90
_cell_length_a 10.9806
_cell_length_b 10.9806
_cell_length_c 10.9806
_cell_formula_units_Z 32
_cell_volume 1323.970
_database_code_amcsd 0005156
_diffrn_ambient_temperature 458.15
_exptl_crystal_density_diffrn 5.035
_cod_original_sg_symbol_H-M 'F m 3 m'
_cod_original_formula_sum 'Cu1.25 Fe.25 S'
_cod_database_code 9004133

loop_
_space_group_symop_operation_xyz
x,y,z
x,1/2+y,1/2+z
1/2+x,y,1/2+z
1/2+x,1/2+y,z
z,-x,y
z,1/2-x,1/2+y
1/2+z,-x,1/2+y
1/2+z,1/2-x,y
-y,z,-x
-y,1/2+z,1/2-x
1/2-y,z,1/2-x
1/2-y,1/2+z,-x
x,-y,z
x,1/2-y,1/2+z
1/2+x,-y,1/2+z
1/2+x,1/2-y,z
-z,x,-y
-z,1/2+x,1/2-y
1/2-z,x,1/2-y
1/2-z,1/2+x,-y
y,-z,x
y,1/2-z,1/2+x
1/2+y,-z,1/2+x
1/2+y,1/2-z,x
-x,y,-z
-x,1/2+y,1/2-z
1/2-x,y,1/2-z
1/2-x,1/2+y,-z
x,-z,-y
x,1/2-z,1/2-y
1/2+x,-z,1/2-y
1/2+x,1/2-z,-y
-z,y,x
-z,1/2+y,1/2+x
1/2-z,y,1/2+x
1/2-z,1/2+y,x
y,-x,-z
y,1/2-x,1/2-z
1/2+y,-x,1/2-z
1/2+y,1/2-x,-z
-x,z,y
-x,1/2+z,1/2+y
1/2-x,z,1/2+y
1/2-x,1/2+z,y
z,-y,-x
z,1/2-y,1/2-x
1/2+z,-y,1/2-x
1/2+z,1/2-y,-x
-y,x,z
-y,1/2+x,1/2+z
1/2-y,x,1/2+z
1/2-y,1/2+x,z
x,z,y
x,1/2+z,1/2+y
1/2+x,z,1/2+y
1/2+x,1/2+z,y
-z,-y,-x
-z,1/2-y,1/2-x
1/2-z,-y,1/2-x
1/2-z,1/2-y,-x
y,x,z
y,1/2+x,1/2+z
1/2+y,x,1/2+z
1/2+y,1/2+x,z
-x,-z,-y
-x,1/2-z,1/2-y
1/2-x,-z,1/2-y
1/2-x,1/2-z,-y
z,y,x
z,1/2+y,1/2+x
1/2+z,y,1/2+x
1/2+z,1/2+y,x
-y,-x,-z
-y,1/2-x,1/2-z
1/2-y,-x,1/2-z
1/2-y,1/2-x,-z
z,x,-y
z,1/2+x,1/2-y
1/2+z,x,1/2-y
1/2+z,1/2+x,-y
-y,-z,x
-y,1/2-z,1/2+x
1/2-y,-z,1/2+x
1/2-y,1/2-z,x
x,y,-z
x,1/2+y,1/2-z
1/2+x,y,1/2-z
1/2+x,1/2+y,-z
-z,-x,y
-z,1/2-x,1/2+y
1/2-z,-x,1/2+y
1/2-z,1/2-x,y
y,z,-x
y,1/2+z,1/2-x
1/2+y,z,1/2-x
1/2+y,1/2+z,-x
-x,-y,z
-x,1/2-y,1/2+z
1/2-x,-y,1/2+z
1/2-x,1/2-y,z
-z,x,y
-z,1/2+x,1/2+y
1/2-z,x,1/2+y
1/2-z,1/2+x,y
y,-z,-x
y,1/2-z,1/2-x
1/2+y,-z,1/2-x
1/2+y,1/2-z,-x
-x,y,z
-x,1/2+y,1/2+z
1/2-x,y,1/2+z
1/2-x,1/2+y,z
z,-x,-y
z,1/2-x,1/2-y
1/2+z,-x,1/2-y
1/2+z,1/2-x,-y
-y,z,x
-y,1/2+z,1/2+x
1/2-y,z,1/2+x
1/2-y,1/2+z,x
x,-y,-z
x,1/2-y,1/2-z
1/2+x,-y,1/2-z
1/2+x,1/2-y,-z
-x,z,-y
-x,1/2+z,1/2-y
1/2-x,z,1/2-y
1/2-x,1/2+z,-y
z,-y,x
z,1/2-y,1/2+x
1/2+z,-y,1/2+x
1/2+z,1/2-y,x
-y,x,-z
-y,1/2+x,1/2-z
1/2-y,x,1/2-z
1/2-y,1/2+x,-z
x,-z,y
x,1/2-z,1/2+y
1/2+x,-z,1/2+y
1/2+x,1/2-z,y
-z,y,-x
-z,1/2+y,1/2-x
1/2-z,y,1/2-x
1/2-z,1/2+y,-x
y,-x,z
y,1/2-x,1/2+z
1/2+y,-x,1/2+z
1/2+y,1/2-x,z
-x,-z,y
-x,1/2-z,1/2+y
1/2-x,-z,1/2+y
1/2-x,1/2-z,y
z,y,-x
z,1/2+y,1/2-x
1/2+z,y,1/2-x
1/2+z,1/2+y,-x
-y,-x,z
-y,1/2-x,1/2+z
1/2-y,-x,1/2+z
1/2-y,1/2-x,z
x,z,-y
x,1/2+z,1/2-y
1/2+x,z,1/2-y
1/2+x,1/2+z,-y
-z,-y,x
-z,1/2-y,1/2+x
1/2-z,-y,1/2+x
1/2-z,1/2-y,x
y,x,-z
y,1/2+x,1/2-z
1/2+y,x,1/2-z
1/2+y,1/2+x,-z
-z,-x,-y
-z,1/2-x,1/2-y
1/2-z,-x,1/2-y
1/2-z,1/2-x,-y
y,z,x
y,1/2+z,1/2+x
1/2+y,z,1/2+x
1/2+y,1/2+z,x
-x,-y,-z
-x,1/2-y,1/2-z
1/2-x,-y,1/2-z
1/2-x,1/2-y,-z
z,x,y
z,1/2+x,1/2+y
1/2+z,x,1/2+y
1/2+z,1/2+x,y
-y,-z,-x
-y,1/2-z,1/2-x
1/2-y,-z,1/2-x
1/2-y,1/2-z,-x

loop_
_atom_site_label
_atom_site_fract_x
_atom_site_fract_y
_atom_site_fract_z
_atom_site_occupancy
_atom_site_U_iso_or_equiv
CuM11 0.09090 0.09090 0.09090 0.25000 0.05826
CuM12 0.12950 0.12950 0.10690 0.08333 0.02026
FeM2 0.36140 0.13860 0.11330 0.08333 0.04433
CuM2 0.36140 0.13860 0.11330 0.25000 0.04433
S1 0.25350 0.00000 0.00000 1.00000 0.03040
S2 0.25000 0.25000 0.25000 1.00000 0.03293

loop_
_cod_related_entry_id
_cod_related_entry_database
_cod_related_entry_code
1 AMCSD 0005156
